data_4511837
loop_
_publ_author_name
'Klien, Henrik'
'Seichter, Wilhelm'
'Weber, Edwin'

_publ_section_title
;
 Versatility in Complexation of Aprotic Guest Molecules by Terphenyl-Based
 Bisfluorenol Hosts. Structural Modes in the Crystalline Inclusions and of
 a Guest-Free Host Compound
;
_journal_issue 9
_journal_name_full 'Crystal Growth &amp; Design'
_journal_page_first 4371
_journal_paper_doi 10.1021/cg500497g
_journal_volume 14
_journal_year 2014
_chemical_formula_moiety 'C44 H30 O2, C3 H6 O'
_chemical_formula_sum 'C47 H36 O3'
_chemical_formula_weight 648.76
_chemical_name_systematic
; 
 ? 
;
_space_group_IT_number 2
_symmetry_cell_setting triclinic
_symmetry_space_group_name_Hall '-P 1'
_symmetry_space_group_name_H-M 'P -1'
_atom_sites_solution_hydrogens geom
_atom_sites_solution_primary direct
_atom_sites_solution_secondary difmap
_audit_creation_method SHELXL-97
_cell_angle_alpha 97.421(1)
_cell_angle_beta 107.212(1)
_cell_angle_gamma 109.961(1)
_cell_formula_units_Z 2
_cell_length_a 11.3706(2)
_cell_length_b 13.0603(3)
_cell_length_c 13.1504(3)
_cell_measurement_reflns_used 9957
_cell_measurement_temperature 100(2)
_cell_measurement_theta_max 27.67
_cell_measurement_theta_min 2.68
_cell_volume 1694.76(7)
_computing_cell_refinement 'SAINT-NT (Sheldrick, 2008)'
_computing_data_collection 'Kappa APEX 2 (Bruker-AXS)'
_computing_data_reduction SAINT
_computing_molecular_graphics 'ORTEP-3 (Farrugia)'
_computing_publication_material SHELXTL
_computing_structure_refinement 'SHELXL-97 (Sheldrick, 1997)'
_computing_structure_solution 'SHELXS-97 (Sheldrick, 1990)'
_diffrn_ambient_temperature 100(2)
_diffrn_measured_fraction_theta_full 0.996
_diffrn_measured_fraction_theta_max 0.996
_diffrn_measurement_device_type 'CCD area detector'
_diffrn_measurement_method 'phi and omega scans'
_diffrn_radiation_monochromator graphite
_diffrn_radiation_source 'fine-focus sealed tube'
_diffrn_radiation_type MoK\a
_diffrn_radiation_wavelength 0.71073
_diffrn_reflns_av_R_equivalents 0.0287
_diffrn_reflns_av_sigmaI/netI 0.0331
_diffrn_reflns_limit_h_max 15
_diffrn_reflns_limit_h_min -13
_diffrn_reflns_limit_k_max 17
_diffrn_reflns_limit_k_min -17
_diffrn_reflns_limit_l_max 17
_diffrn_reflns_limit_l_min -16
_diffrn_reflns_number 31802
_diffrn_reflns_theta_full 28.40
_diffrn_reflns_theta_max 28.40
_diffrn_reflns_theta_min 2.47
_diffrn_standards_decay_% <1%
_exptl_absorpt_coefficient_mu 0.078
_exptl_absorpt_correction_type none
_exptl_crystal_colour colourless
_exptl_crystal_density_diffrn 1.271
_exptl_crystal_density_method 'not measured'
_exptl_crystal_description irregular
_exptl_crystal_F_000 684
_exptl_crystal_size_max 0.28
_exptl_crystal_size_mid 0.24
_exptl_crystal_size_min 0.15
_refine_diff_density_max 0.485
_refine_diff_density_min -0.415
_refine_diff_density_rms 0.051
_refine_ls_extinction_method none
_refine_ls_goodness_of_fit_ref 1.024
_refine_ls_hydrogen_treatment constr
_refine_ls_matrix_type full
_refine_ls_number_parameters 455
_refine_ls_number_reflns 8478
_refine_ls_number_restraints 0
_refine_ls_restrained_S_all 1.024
_refine_ls_R_factor_all 0.0694
_refine_ls_R_factor_gt 0.0500
_refine_ls_shift/su_max 0.000
_refine_ls_shift/su_mean 0.000
_refine_ls_structure_factor_coef Fsqd
_refine_ls_weighting_details 'calc w=1/[\s^2^(Fo^2^)+(0.0616P)^2^+0.9700P] where P=(Fo^2^+2Fc^2^)/3'
_refine_ls_weighting_scheme calc
_refine_ls_wR_factor_gt 0.1232
_refine_ls_wR_factor_ref 0.1361
_reflns_number_gt 6496
_reflns_number_total 8478
_reflns_threshold_expression >2sigma(I)
_cod_data_source_file cg500497g_si_001.cif
_cod_data_source_block klien_2_0m
_cod_depositor_comments 'Adding full bibliography for 4511830--4511839.cif.'
_cod_original_cell_volume 1694.76(6)
_cod_database_code 4511837

loop_
_symmetry_equiv_pos_as_xyz
'x, y, z'
'-x, -y, -z'

loop_
_atom_site_label
_atom_site_type_symbol
_atom_site_fract_x
_atom_site_fract_y
_atom_site_fract_z
_atom_site_U_iso_or_equiv
_atom_site_adp_type
_atom_site_occupancy
_atom_site_symmetry_multiplicity
_atom_site_calc_flag
_atom_site_refinement_flags
O1 O 0.44133(11) 0.07873(8) 0.29334(9) 0.0205(2) Uani 1 1 d .
H1 H 0.4932 0.0845 0.2583 0.031 Uiso 1 1 calc R
C1 C 0.61583(15) 0.24136(12) 0.43978(12) 0.0170(3) Uani 1 1 d .
C2 C 0.67469(16) 0.20015(13) 0.52300(12) 0.0212(3) Uani 1 1 d .
H2 H 0.6240 0.1318 0.5359 0.025 Uiso 1 1 calc R
C3 C 0.81061(17) 0.26112(14) 0.58804(13) 0.0252(3) Uani 1 1 d .
H3 H 0.8536 0.2333 0.6448 0.030 Uiso 1 1 calc R
C4 C 0.88300(17) 0.36218(15) 0.56996(14) 0.0280(4) Uani 1 1 d .
H4 H 0.9746 0.4038 0.6160 0.034 Uiso 1 1 calc R
C5 C 0.82364(16) 0.40344(14) 0.48575(13) 0.0242(3) Uani 1 1 d .
H5 H 0.8738 0.4725 0.4737 0.029 Uiso 1 1 calc R
C6 C 0.68935(15) 0.34143(12) 0.41955(12) 0.0180(3) Uani 1 1 d .
C7 C 0.60099(15) 0.36092(12) 0.32410(12) 0.0178(3) Uani 1 1 d .
C8 C 0.62557(17) 0.44609(13) 0.26997(13) 0.0230(3) Uani 1 1 d .
H8 H 0.7108 0.5076 0.2964 0.028 Uiso 1 1 calc R
C9 C 0.52354(18) 0.43974(15) 0.17674(14) 0.0273(4) Uani 1 1 d .
H9 H 0.5389 0.4980 0.1396 0.033 Uiso 1 1 calc R
C10 C 0.39905(18) 0.34927(15) 0.13680(14) 0.0267(4) Uani 1 1 d .
H10 H 0.3309 0.3455 0.0720 0.032 Uiso 1 1 calc R
C11 C 0.37349(16) 0.26398(14) 0.19114(13) 0.0220(3) Uani 1 1 d .
H11 H 0.2887 0.2018 0.1637 0.026 Uiso 1 1 calc R
C12 C 0.47371(15) 0.27173(12) 0.28545(12) 0.0175(3) Uani 1 1 d .
C13 C 0.47072(15) 0.18810(12) 0.35699(12) 0.0169(3) Uani 1 1 d .
C14 C 0.36767(14) 0.17212(12) 0.41356(11) 0.0161(3) Uani 1 1 d .
C15 C 0.28580(16) 0.06219(12) 0.40899(13) 0.0211(3) Uani 1 1 d .
H15 H 0.2968 0.0005 0.3722 0.025 Uiso 1 1 calc R
C16 C 0.18936(17) 0.04097(13) 0.45663(13) 0.0246(3) Uani 1 1 d .
H16 H 0.1355 -0.0344 0.4524 0.030 Uiso 1 1 calc R
C17 C 0.17144(17) 0.12945(13) 0.51030(13) 0.0244(3) Uani 1 1 d .
H17 H 0.1046 0.1155 0.5423 0.029 Uiso 1 1 calc R
C18 C 0.25258(16) 0.23891(13) 0.51668(13) 0.0212(3) Uani 1 1 d .
H18 H 0.2408 0.2998 0.5540 0.025 Uiso 1 1 calc R
C19 C 0.35095(15) 0.26204(12) 0.46993(11) 0.0168(3) Uani 1 1 d .
C20 C 0.43098(15) 0.38400(12) 0.48331(12) 0.0166(3) Uani 1 1 d .
C21 C 0.37575(15) 0.44262(12) 0.41548(12) 0.0181(3) Uani 1 1 d .
H21 H 0.2905 0.4037 0.3578 0.022 Uiso 1 1 calc R
C22 C 0.44498(15) 0.55760(12) 0.43192(12) 0.0180(3) Uani 1 1 d .
H22 H 0.4072 0.5966 0.3848 0.022 Uiso 1 1 calc R
O1A O 0.20068(11) 0.96639(8) 0.10857(9) 0.0213(2) Uani 1 1 d .
H1A H 0.2699 0.9884 0.1656 0.032 Uiso 1 1 calc R
C1A C 0.08443(15) 0.81235(11) -0.05016(12) 0.0169(3) Uani 1 1 d .
C2A C -0.01321(15) 0.83843(12) -0.11871(13) 0.0212(3) Uani 1 1 d .
H2A H -0.0565 0.8786 -0.0894 0.025 Uiso 1 1 calc R
C3A C -0.04675(17) 0.80421(14) -0.23236(13) 0.0265(4) Uani 1 1 d .
H3A H -0.1132 0.8216 -0.2811 0.032 Uiso 1 1 calc R
C4A C 0.01637(18) 0.74498(15) -0.27441(14) 0.0297(4) Uani 1 1 d .
H4A H -0.0089 0.7209 -0.3519 0.036 Uiso 1 1 calc R
C5A C 0.11602(17) 0.72019(14) -0.20524(13) 0.0259(3) Uani 1 1 d .
H5A H 0.1595 0.6802 -0.2346 0.031 Uiso 1 1 calc R
C6A C 0.15067(15) 0.75526(12) -0.09187(12) 0.0196(3) Uani 1 1 d .
C7A C 0.25207(15) 0.74520(12) 0.00110(13) 0.0202(3) Uani 1 1 d .
C8A C 0.34353(17) 0.69678(14) 0.00333(15) 0.0287(4) Uani 1 1 d .
H8A H 0.3475 0.6625 -0.0631 0.034 Uiso 1 1 calc R
C9A C 0.42920(18) 0.69949(15) 0.10484(17) 0.0336(4) Uani 1 1 d .
H9A H 0.4916 0.6657 0.1076 0.040 Uiso 1 1 calc R
C10A C 0.42525(18) 0.75077(14) 0.20243(16) 0.0303(4) Uani 1 1 d .
H10A H 0.4849 0.7519 0.2711 0.036 Uiso 1 1 calc R
C11A C 0.33452(16) 0.80031(13) 0.20002(13) 0.0230(3) Uani 1 1 d .
H11A H 0.3324 0.8364 0.2666 0.028 Uiso 1 1 calc R
C12A C 0.24734(15) 0.79622(12) 0.09928(12) 0.0180(3) Uani 1 1 d .
C13A C 0.14118(15) 0.84536(11) 0.07545(12) 0.0167(3) Uani 1 1 d .
C14A C 0.03213(15) 0.80028(12) 0.12437(11) 0.0164(3) Uani 1 1 d .
C15A C -0.00107(17) 0.87743(13) 0.18114(13) 0.0230(3) Uani 1 1 d .
H15A H 0.0449 0.9556 0.1892 0.028 Uiso 1 1 calc R
C16A C -0.09951(18) 0.84270(14) 0.22602(14) 0.0272(4) Uani 1 1 d .
H16A H -0.1202 0.8970 0.2641 0.033 Uiso 1 1 calc R
C17A C -0.16775(17) 0.72941(14) 0.21566(14) 0.0255(3) Uani 1 1 d .
H17A H -0.2348 0.7053 0.2468 0.031 Uiso 1 1 calc R
C18A C -0.13663(16) 0.65168(13) 0.15903(13) 0.0210(3) Uani 1 1 d .
H18A H -0.1838 0.5737 0.1512 0.025 Uiso 1 1 calc R
C19A C -0.03777(15) 0.68464(12) 0.11299(12) 0.0161(3) Uani 1 1 d .
C20A C -0.01486(14) 0.59186(11) 0.05365(12) 0.0156(3) Uani 1 1 d .
C21A C 0.06436(15) 0.54256(12) 0.11305(12) 0.0172(3) Uani 1 1 d .
H21A H 0.1080 0.5712 0.1906 0.021 Uiso 1 1 calc R
C22A C 0.07991(15) 0.45198(12) 0.05974(12) 0.0175(3) Uani 1 1 d .
H22A H 0.1352 0.4197 0.1008 0.021 Uiso 1 1 calc R
O1B O 0.57000(15) 1.06889(13) 0.15722(12) 0.0420(3) Uani 1 1 d .
C1B C 0.7161(2) 1.0191(2) 0.28973(18) 0.0464(5) Uani 1 1 d .
H1B1 H 0.6954 1.0649 0.3413 0.070 Uiso 1 1 calc R
H1B2 H 0.8132 1.0505 0.3061 0.070 Uiso 1 1 calc R
H1B3 H 0.6870 0.9416 0.2973 0.070 Uiso 1 1 calc R
C2B C 0.64474(19) 1.01942(16) 0.17557(17) 0.0354(4) Uani 1 1 d .
C3B C 0.6662(2) 0.95721(17) 0.08193(17) 0.0364(4) Uani 1 1 d .
H3B1 H 0.6082 0.9603 0.0116 0.055 Uiso 1 1 calc R
H3B2 H 0.6440 0.8784 0.0844 0.055 Uiso 1 1 calc R
H3B3 H 0.7604 0.9926 0.0892 0.055 Uiso 1 1 calc R

loop_
_atom_site_aniso_label
_atom_site_aniso_U_11
_atom_site_aniso_U_22
_atom_site_aniso_U_33
_atom_site_aniso_U_23
_atom_site_aniso_U_13
_atom_site_aniso_U_12
O1 0.0217(6) 0.0133(5) 0.0220(6) -0.0013(4) 0.0075(4) 0.0043(4)
C1 0.0179(7) 0.0143(6) 0.0159(7) 0.0008(5) 0.0048(6) 0.0053(6)
C2 0.0236(8) 0.0181(7) 0.0188(7) 0.0036(6) 0.0057(6) 0.0068(6)
C3 0.0256(8) 0.0294(8) 0.0192(8) 0.0055(6) 0.0041(6) 0.0130(7)
C4 0.0168(8) 0.0344(9) 0.0231(8) 0.0037(7) 0.0032(6) 0.0038(7)
C5 0.0176(8) 0.0240(8) 0.0251(8) 0.0046(6) 0.0084(6) 0.0017(6)
C6 0.0188(7) 0.0167(7) 0.0176(7) 0.0029(5) 0.0078(6) 0.0057(6)
C7 0.0190(7) 0.0162(7) 0.0201(7) 0.0042(6) 0.0099(6) 0.0069(6)
C8 0.0262(8) 0.0196(7) 0.0274(8) 0.0085(6) 0.0156(7) 0.0082(6)
C9 0.0387(10) 0.0282(8) 0.0297(9) 0.0168(7) 0.0210(8) 0.0200(8)
C10 0.0311(9) 0.0375(9) 0.0223(8) 0.0137(7) 0.0121(7) 0.0219(8)
C11 0.0204(8) 0.0259(8) 0.0209(7) 0.0065(6) 0.0077(6) 0.0104(6)
C12 0.0202(7) 0.0173(7) 0.0169(7) 0.0044(5) 0.0087(6) 0.0082(6)
C13 0.0184(7) 0.0114(6) 0.0164(7) 0.0009(5) 0.0037(6) 0.0041(5)
C14 0.0167(7) 0.0133(6) 0.0144(7) 0.0033(5) 0.0034(5) 0.0033(5)
C15 0.0251(8) 0.0132(7) 0.0215(7) 0.0039(6) 0.0072(6) 0.0049(6)
C16 0.0287(9) 0.0149(7) 0.0236(8) 0.0051(6) 0.0100(7) 0.0006(6)
C17 0.0264(8) 0.0222(8) 0.0223(8) 0.0049(6) 0.0129(7) 0.0038(6)
C18 0.0243(8) 0.0172(7) 0.0192(7) 0.0020(6) 0.0083(6) 0.0053(6)
C19 0.0174(7) 0.0135(6) 0.0140(7) 0.0028(5) 0.0026(6) 0.0028(5)
C20 0.0190(7) 0.0126(6) 0.0161(7) 0.0010(5) 0.0074(6) 0.0041(5)
C21 0.0173(7) 0.0150(7) 0.0166(7) 0.0011(5) 0.0037(6) 0.0036(6)
C22 0.0210(7) 0.0153(7) 0.0158(7) 0.0033(5) 0.0045(6) 0.0071(6)
O1A 0.0230(6) 0.0092(5) 0.0214(6) 0.0007(4) 0.0012(4) 0.0016(4)
C1A 0.0167(7) 0.0107(6) 0.0167(7) 0.0025(5) 0.0046(6) -0.0005(5)
C2A 0.0190(7) 0.0160(7) 0.0221(8) 0.0034(6) 0.0045(6) 0.0024(6)
C3A 0.0217(8) 0.0255(8) 0.0207(8) 0.0058(6) 0.0003(6) 0.0021(7)
C4A 0.0298(9) 0.0297(9) 0.0166(8) 0.0016(6) 0.0049(7) 0.0012(7)
C5A 0.0267(8) 0.0233(8) 0.0229(8) 0.0012(6) 0.0119(7) 0.0037(7)
C6A 0.0188(7) 0.0133(7) 0.0211(7) 0.0025(6) 0.0075(6) 0.0004(6)
C7A 0.0193(7) 0.0136(7) 0.0257(8) 0.0051(6) 0.0097(6) 0.0030(6)
C8A 0.0270(9) 0.0236(8) 0.0377(10) 0.0059(7) 0.0153(8) 0.0103(7)
C9A 0.0264(9) 0.0260(9) 0.0537(12) 0.0152(8) 0.0147(8) 0.0148(7)
C10A 0.0241(8) 0.0252(8) 0.0384(10) 0.0160(7) 0.0051(7) 0.0086(7)
C11A 0.0216(8) 0.0181(7) 0.0244(8) 0.0087(6) 0.0048(6) 0.0042(6)
C12A 0.0161(7) 0.0110(6) 0.0224(7) 0.0045(5) 0.0057(6) 0.0014(5)
C13A 0.0189(7) 0.0088(6) 0.0171(7) 0.0013(5) 0.0036(6) 0.0027(5)
C14A 0.0196(7) 0.0134(6) 0.0138(7) 0.0024(5) 0.0037(6) 0.0062(6)
C15A 0.0316(9) 0.0153(7) 0.0223(8) 0.0027(6) 0.0094(7) 0.0108(6)
C16A 0.0377(10) 0.0256(8) 0.0259(8) 0.0042(7) 0.0156(7) 0.0188(7)
C17A 0.0260(8) 0.0302(9) 0.0246(8) 0.0065(7) 0.0139(7) 0.0126(7)
C18A 0.0223(8) 0.0177(7) 0.0220(7) 0.0044(6) 0.0092(6) 0.0060(6)
C19A 0.0170(7) 0.0147(7) 0.0142(6) 0.0017(5) 0.0038(5) 0.0058(6)
C20A 0.0151(7) 0.0102(6) 0.0184(7) 0.0023(5) 0.0071(6) 0.0013(5)
C21A 0.0191(7) 0.0126(6) 0.0151(7) 0.0017(5) 0.0044(6) 0.0029(5)
C22A 0.0182(7) 0.0130(6) 0.0188(7) 0.0043(5) 0.0052(6) 0.0048(6)
O1B 0.0395(8) 0.0525(9) 0.0431(8) 0.0165(7) 0.0200(7) 0.0232(7)
C1B 0.0473(13) 0.0607(14) 0.0412(12) 0.0110(10) 0.0190(10) 0.0317(11)
C2B 0.0278(9) 0.0355(10) 0.0463(11) 0.0170(9) 0.0181(9) 0.0104(8)
C3B 0.0360(10) 0.0368(10) 0.0429(11) 0.0148(9) 0.0220(9) 0.0142(8)

loop_
_atom_type_symbol
_atom_type_description
_atom_type_scat_dispersion_real
_atom_type_scat_dispersion_imag
_atom_type_scat_source
C C 0.0033 0.0016 'International Tables Vol C Tables 4.2.6.8 and 6.1.1.4'
H H 0.0000 0.0000 'International Tables Vol C Tables 4.2.6.8 and 6.1.1.4'
O O 0.0106 0.0060 'International Tables Vol C Tables 4.2.6.8 and 6.1.1.4'

loop_
_geom_angle_atom_site_label_1
_geom_angle_atom_site_label_2
_geom_angle_atom_site_label_3
_geom_angle
_geom_angle_site_symmetry_1
_geom_angle_site_symmetry_3
C13 O1 H1 109.5 . .
C2 C1 C6 121.32(14) . .
C2 C1 C13 127.74(13) . .
C6 C1 C13 110.92(12) . .
C1 C2 C3 118.54(14) . .
C1 C2 H2 120.7 . .
C3 C2 H2 120.7 . .
C4 C3 C2 120.23(15) . .
C4 C3 H3 119.9 . .
C2 C3 H3 119.9 . .
C3 C4 C5 121.15(15) . .
C3 C4 H4 119.4 . .
C5 C4 H4 119.4 . .
C4 C5 C6 118.54(15) . .
C4 C5 H5 120.7 . .
C6 C5 H5 120.7 . .
C5 C6 C1 120.18(14) . .
C5 C6 C7 131.25(14) . .
C1 C6 C7 108.57(13) . .
C8 C7 C12 119.97(14) . .
C8 C7 C6 131.31(14) . .
C12 C7 C6 108.68(13) . .
C9 C8 C7 118.86(15) . .
C9 C8 H8 120.6 . .
C7 C8 H8 120.6 . .
C8 C9 C10 120.88(15) . .
C8 C9 H9 119.6 . .
C10 C9 H9 119.6 . .
C9 C10 C11 120.52(15) . .
C9 C10 H10 119.7 . .
C11 C10 H10 119.7 . .
C12 C11 C10 118.63(15) . .
C12 C11 H11 120.7 . .
C10 C11 H11 120.7 . .
C11 C12 C7 121.07(14) . .
C11 C12 C13 128.14(14) . .
C7 C12 C13 110.68(13) . .
O1 C13 C12 110.94(12) . .
O1 C13 C1 110.80(12) . .
C12 C13 C1 101.13(11) . .
O1 C13 C14 106.65(11) . .
C12 C13 C14 115.00(12) . .
C1 C13 C14 112.37(12) . .
C15 C14 C19 118.05(14) . .
C15 C14 C13 118.46(13) . .
C19 C14 C13 123.49(12) . .
C16 C15 C14 121.82(14) . .
C16 C15 H15 119.1 . .
C14 C15 H15 119.1 . .
C17 C16 C15 120.02(14) . .
C17 C16 H16 120.0 . .
C15 C16 H16 120.0 . .
C16 C17 C18 118.95(15) . .
C16 C17 H17 120.5 . .
C18 C17 H17 120.5 . .
C17 C18 C19 121.88(14) . .
C17 C18 H18 119.1 . .
C19 C18 H18 119.1 . .
C18 C19 C14 119.26(13) . .
C18 C19 C20 116.03(13) . .
C14 C19 C20 124.71(13) . .
C22 C20 C21 119.13(13) 2_666 .
C22 C20 C19 121.00(13) 2_666 .
C21 C20 C19 119.65(13) . .
C22 C21 C20 120.29(13) . .
C22 C21 H21 119.9 . .
C20 C21 H21 119.9 . .
C20 C22 C21 120.58(14) 2_666 .
C20 C22 H22 119.7 2_666 .
C21 C22 H22 119.7 . .
C13A O1A H1A 109.5 . .
C2A C1A C6A 121.54(14) . .
C2A C1A C13A 127.36(14) . .
C6A C1A C13A 110.98(13) . .
C1A C2A C3A 118.29(15) . .
C1A C2A H2A 120.9 . .
C3A C2A H2A 120.9 . .
C4A C3A C2A 120.42(16) . .
C4A C3A H3A 119.8 . .
C2A C3A H3A 119.8 . .
C3A C4A C5A 121.22(15) . .
C3A C4A H4A 119.4 . .
C5A C4A H4A 119.4 . .
C4A C5A C6A 118.47(16) . .
C4A C5A H5A 120.8 . .
C6A C5A H5A 120.8 . .
C5A C6A C1A 120.03(15) . .
C5A C6A C7A 131.57(15) . .
C1A C6A C7A 108.40(13) . .
C8A C7A C12A 120.44(15) . .
C8A C7A C6A 130.80(15) . .
C12A C7A C6A 108.76(13) . .
C7A C8A C9A 118.50(16) . .
C7A C8A H8A 120.8 . .
C9A C8A H8A 120.8 . .
C8A C9A C10A 121.14(16) . .
C8A C9A H9A 119.4 . .
C10A C9A H9A 119.4 . .
C11A C10A C9A 120.27(16) . .
C11A C10A H10A 119.9 . .
C9A C10A H10A 119.9 . .
C12A C11A C10A 118.91(16) . .
C12A C11A H11A 120.5 . .
C10A C11A H11A 120.5 . .
C11A C12A C7A 120.73(15) . .
C11A C12A C13A 128.64(14) . .
C7A C12A C13A 110.60(13) . .
O1A C13A C12A 111.73(12) . .
O1A C13A C1A 106.29(11) . .
C12A C13A C1A 101.24(12) . .
O1A C13A C14A 109.87(12) . .
C12A C13A C14A 114.79(12) . .
C1A C13A C14A 112.38(12) . .
C15A C14A C19A 118.24(14) . .
C15A C14A C13A 118.49(13) . .
C19A C14A C13A 123.27(13) . .
C16A C15A C14A 121.58(14) . .
C16A C15A H15A 119.2 . .
C14A C15A H15A 119.2 . .
C17A C16A C15A 120.38(15) . .
C17A C16A H16A 119.8 . .
C15A C16A H16A 119.8 . .
C16A C17A C18A 118.80(15) . .
C16A C17A H17A 120.6 . .
C18A C17A H17A 120.6 . .
C17A C18A C19A 121.88(14) . .
C17A C18A H18A 119.1 . .
C19A C18A H18A 119.1 . .
C18A C19A C14A 119.12(13) . .
C18A C19A C20A 116.26(13) . .
C14A C19A C20A 124.62(13) . .
C22A C20A C21A 119.19(13) 2_565 .
C22A C20A C19A 120.71(13) 2_565 .
C21A C20A C19A 119.92(13) . .
C22A C21A C20A 120.54(13) . .
C22A C21A H21A 119.7 . .
C20A C21A H21A 119.7 . .
C21A C22A C20A 120.26(14) . 2_565
C21A C22A H22A 119.9 . .
C20A C22A H22A 119.9 2_565 .
C2B C1B H1B1 109.5 . .
C2B C1B H1B2 109.5 . .
H1B1 C1B H1B2 109.5 . .
C2B C1B H1B3 109.5 . .
H1B1 C1B H1B3 109.5 . .
H1B2 C1B H1B3 109.5 . .
O1B C2B C1B 120.75(19) . .
O1B C2B C3B 120.55(18) . .
C1B C2B C3B 118.70(17) . .
C2B C3B H3B1 109.5 . .
C2B C3B H3B2 109.5 . .
H3B1 C3B H3B2 109.5 . .
C2B C3B H3B3 109.5 . .
H3B1 C3B H3B3 109.5 . .
H3B2 C3B H3B3 109.5 . .

loop_
_geom_bond_atom_site_label_1
_geom_bond_atom_site_label_2
_geom_bond_distance
_geom_bond_site_symmetry_2
O1 C13 1.4326(17) .
O1 H1 0.8400 .
C1 C2 1.378(2) .
C1 C6 1.398(2) .
C1 C13 1.533(2) .
C2 C3 1.398(2) .
C2 H2 0.9500 .
C3 C4 1.390(2) .
C3 H3 0.9500 .
C4 C5 1.390(2) .
C4 H4 0.9500 .
C5 C6 1.390(2) .
C5 H5 0.9500 .
C6 C7 1.470(2) .
C7 C8 1.390(2) .
C7 C12 1.404(2) .
C8 C9 1.386(2) .
C8 H8 0.9500 .
C9 C10 1.391(3) .
C9 H9 0.9500 .
C10 C11 1.394(2) .
C10 H10 0.9500 .
C11 C12 1.378(2) .
C11 H11 0.9500 .
C12 C13 1.529(2) .
C13 C14 1.536(2) .
C14 C15 1.4013(19) .
C14 C19 1.406(2) .
C15 C16 1.384(2) .
C15 H15 0.9500 .
C16 C17 1.382(2) .
C16 H16 0.9500 .
C17 C18 1.387(2) .
C17 H17 0.9500 .
C18 C19 1.394(2) .
C18 H18 0.9500 .
C19 C20 1.4964(19) .
C20 C22 1.389(2) 2_666
C20 C21 1.396(2) .
C21 C22 1.389(2) .
C21 H21 0.9500 .
C22 C20 1.389(2) 2_666
C22 H22 0.9500 .
O1A C13A 1.4364(16) .
O1A H1A 0.8400 .
C1A C2A 1.381(2) .
C1A C6A 1.395(2) .
C1A C13A 1.525(2) .
C2A C3A 1.397(2) .
C2A H2A 0.9500 .
C3A C4A 1.387(3) .
C3A H3A 0.9500 .
C4A C5A 1.390(3) .
C4A H4A 0.9500 .
C5A C6A 1.393(2) .
C5A H5A 0.9500 .
C6A C7A 1.467(2) .
C7A C8A 1.385(2) .
C7A C12A 1.399(2) .
C8A C9A 1.388(3) .
C8A H8A 0.9500 .
C9A C10A 1.389(3) .
C9A H9A 0.9500 .
C10A C11A 1.388(2) .
C10A H10A 0.9500 .
C11A C12A 1.382(2) .
C11A H11A 0.9500 .
C12A C13A 1.525(2) .
C13A C14A 1.539(2) .
C14A C15A 1.396(2) .
C14A C19A 1.4094(19) .
C15A C16A 1.386(2) .
C15A H15A 0.9500 .
C16A C17A 1.383(2) .
C16A H16A 0.9500 .
C17A C18A 1.384(2) .
C17A H17A 0.9500 .
C18A C19A 1.398(2) .
C18A H18A 0.9500 .
C19A C20A 1.496(2) .
C20A C22A 1.391(2) 2_565
C20A C21A 1.395(2) .
C21A C22A 1.387(2) .
C21A H21A 0.9500 .
C22A C20A 1.391(2) 2_565
C22A H22A 0.9500 .
O1B C2B 1.221(2) .
C1B C2B 1.482(3) .
C1B H1B1 0.9800 .
C1B H1B2 0.9800 .
C1B H1B3 0.9800 .
C2B C3B 1.514(3) .
C3B H3B1 0.9800 .
C3B H3B2 0.9800 .
C3B H3B3 0.9800 .

loop_
_geom_torsion_atom_site_label_1
_geom_torsion_atom_site_label_2
_geom_torsion_atom_site_label_3
_geom_torsion_atom_site_label_4
_geom_torsion
_geom_torsion_site_symmetry_1
_geom_torsion_site_symmetry_4
C6 C1 C2 C3 0.3(2) . .
C13 C1 C2 C3 178.39(15) . .
C1 C2 C3 C4 1.4(2) . .
C2 C3 C4 C5 -1.7(3) . .
C3 C4 C5 C6 0.2(3) . .
C4 C5 C6 C1 1.5(2) . .
C4 C5 C6 C7 -178.26(16) . .
C2 C1 C6 C5 -1.8(2) . .
C13 C1 C6 C5 179.83(14) . .
C2 C1 C6 C7 178.02(14) . .
C13 C1 C6 C7 -0.32(17) . .
C5 C6 C7 C8 1.3(3) . .
C1 C6 C7 C8 -178.50(16) . .
C5 C6 C7 C12 179.20(16) . .
C1 C6 C7 C12 -0.63(17) . .
C12 C7 C8 C9 -1.3(2) . .
C6 C7 C8 C9 176.36(15) . .
C7 C8 C9 C10 -0.8(2) . .
C8 C9 C10 C11 1.2(3) . .
C9 C10 C11 C12 0.5(2) . .
C10 C11 C12 C7 -2.6(2) . .
C10 C11 C12 C13 -178.36(15) . .
C8 C7 C12 C11 3.1(2) . .
C6 C7 C12 C11 -175.10(13) . .
C8 C7 C12 C13 179.49(13) . .
C6 C7 C12 C13 1.34(17) . .
C11 C12 C13 O1 57.1(2) . .
C7 C12 C13 O1 -119.01(13) . .
C11 C12 C13 C1 174.68(15) . .
C7 C12 C13 C1 -1.44(15) . .
C11 C12 C13 C14 -64.0(2) . .
C7 C12 C13 C14 119.87(14) . .
C2 C1 C13 O1 -59.5(2) . .
C6 C1 C13 O1 118.71(13) . .
C2 C1 C13 C12 -177.17(15) . .
C6 C1 C13 C12 1.04(15) . .
C2 C1 C13 C14 59.70(19) . .
C6 C1 C13 C14 -122.09(13) . .
O1 C13 C14 C15 9.94(17) . .
C12 C13 C14 C15 133.37(14) . .
C1 C13 C14 C15 -111.65(15) . .
O1 C13 C14 C19 -170.09(13) . .
C12 C13 C14 C19 -46.65(19) . .
C1 C13 C14 C19 68.32(18) . .
C19 C14 C15 C16 1.0(2) . .
C13 C14 C15 C16 -179.08(14) . .
C14 C15 C16 C17 0.2(2) . .
C15 C16 C17 C18 -0.9(2) . .
C16 C17 C18 C19 0.4(2) . .
C17 C18 C19 C14 0.7(2) . .
C17 C18 C19 C20 -179.95(14) . .
C15 C14 C19 C18 -1.4(2) . .
C13 C14 C19 C18 178.63(13) . .
C15 C14 C19 C20 179.36(14) . .
C13 C14 C19 C20 -0.6(2) . .
C18 C19 C20 C22 95.88(18) . 2_666
C14 C19 C20 C22 -84.86(19) . 2_666
C18 C19 C20 C21 -78.76(18) . .
C14 C19 C20 C21 100.50(18) . .
C22 C20 C21 C22 0.8(2) 2_666 .
C19 C20 C21 C22 175.54(14) . .
C20 C21 C22 C20 -0.8(2) . 2_666
C6A C1A C2A C3A 1.2(2) . .
C13A C1A C2A C3A 177.06(14) . .
C1A C2A C3A C4A 0.4(2) . .
C2A C3A C4A C5A -1.4(3) . .
C3A C4A C5A C6A 0.6(2) . .
C4A C5A C6A C1A 1.0(2) . .
C4A C5A C6A C7A -178.09(16) . .
C2A C1A C6A C5A -1.9(2) . .
C13A C1A C6A C5A -178.39(13) . .
C2A C1A C6A C7A 177.33(13) . .
C13A C1A C6A C7A 0.86(16) . .
C5A C6A C7A C8A -0.4(3) . .
C1A C6A C7A C8A -179.55(16) . .
C5A C6A C7A C12A 179.14(15) . .
C1A C6A C7A C12A 0.00(17) . .
C12A C7A C8A C9A 0.4(2) . .
C6A C7A C8A C9A 179.94(16) . .
C7A C8A C9A C10A -0.9(3) . .
C8A C9A C10A C11A 0.2(3) . .
C9A C10A C11A C12A 0.9(2) . .
C10A C11A C12A C7A -1.4(2) . .
C10A C11A C12A C13A -179.04(14) . .
C8A C7A C12A C11A 0.7(2) . .
C6A C7A C12A C11A -178.92(13) . .
C8A C7A C12A C13A 178.74(13) . .
C6A C7A C12A C13A -0.86(16) . .
C11A C12A C13A O1A 66.38(19) . .
C7A C12A C13A O1A -111.48(14) . .
C11A C12A C13A C1A 179.15(14) . .
C7A C12A C13A C1A 1.28(15) . .
C11A C12A C13A C14A -59.57(19) . .
C7A C12A C13A C14A 122.57(13) . .
C2A C1A C13A O1A -60.68(19) . .
C6A C1A C13A O1A 115.53(13) . .
C2A C1A C13A C12A -177.50(14) . .
C6A C1A C13A C12A -1.29(15) . .
C2A C1A C13A C14A 59.54(18) . .
C6A C1A C13A C14A -124.25(13) . .
O1A C13A C14A C15A 5.81(18) . .
C12A C13A C14A C15A 132.71(14) . .
C1A C13A C14A C15A -112.30(15) . .
O1A C13A C14A C19A -175.39(13) . .
C12A C13A C14A C19A -48.49(19) . .
C1A C13A C14A C19A 66.49(18) . .
C19A C14A C15A C16A 0.3(2) . .
C13A C14A C15A C16A 179.12(14) . .
C14A C15A C16A C17A 0.1(3) . .
C15A C16A C17A C18A -0.5(3) . .
C16A C17A C18A C19A 0.5(2) . .
C17A C18A C19A C14A -0.1(2) . .
C17A C18A C19A C20A -179.75(14) . .
C15A C14A C19A C18A -0.3(2) . .
C13A C14A C19A C18A -179.09(13) . .
C15A C14A C19A C20A 179.35(14) . .
C13A C14A C19A C20A 0.5(2) . .
C18A C19A C20A C22A 94.41(17) . 2_565
C14A C19A C20A C22A -85.23(19) . 2_565
C18A C19A C20A C21A -80.68(18) . .
C14A C19A C20A C21A 99.67(17) . .
C22A C20A C21A C22A 1.0(2) 2_565 .
C19A C20A C21A C22A 176.12(13) . .
C20A C21A C22A C20A -1.0(2) . 2_565
